data_7156467
loop_
_publ_author_name
'Chalyk, Bohdan A.'
'Sosedko, Alona S.'
'Volochnyuk, Dmitriy M.'
'Tolmachev, Andrey A.'
'Gavrilenko, Konstantin S.'
'Liashuk, Oleksandr S.'
'Grygorenko, Oleksandr O.'

_publ_section_title
;
 Regioselective synthesis of isoxazole and 1,2,4-oxadiazole-derived
 phosphonates via [3 + 2] cycloaddition.
;
_journal_issue 47
_journal_name_full 'Organic &amp; biomolecular chemistry'
_journal_page_first 9152
_journal_page_last 9164
_journal_paper_doi 10.1039/c8ob02257g
_journal_volume 16
_journal_year 2018
_chemical_formula_sum 'C8 H12 N O6 P'
_chemical_formula_weight 249.16
_chemical_name_systematic '5-(diethoxyphosphoryl)isoxazole-3-carboxylic acid'
_space_group_crystal_system triclinic
_space_group_IT_number 2
_space_group_name_Hall '-P 1'
_space_group_name_H-M_alt 'P -1'
_symmetry_space_group_name_Hall '-P 1'
_symmetry_space_group_name_H-M 'P -1'
_atom_sites_solution_hydrogens mixed
_audit_creation_method SHELXL-2014/7
_audit_update_record
;
2018-01-19 deposited with the CCDC.
2018-10-01 downloaded from the CCDC.
;
_cell_angle_alpha 76.209(10)
_cell_angle_beta 88.157(9)
_cell_angle_gamma 74.094(9)
_cell_formula_units_Z 4
_cell_length_a 8.2532(8)
_cell_length_b 11.5789(13)
_cell_length_c 13.3091(16)
_cell_measurement_reflns_used 12675
_cell_measurement_temperature 293(2)
_cell_measurement_theta_max 29.992
_cell_measurement_theta_min 3.154
_cell_volume 1187.2(2)
_computing_structure_refinement 'SHELXL-2014/7 (Sheldrick, 2014)'
_diffrn_ambient_temperature 293(2)
_diffrn_measured_fraction_theta_full 0.981
_diffrn_measured_fraction_theta_max 0.985
_diffrn_measurement_device_type Xcalibur"3
_diffrn_radiation_type MoK\a
_diffrn_radiation_wavelength 0.71073
_diffrn_reflns_av_R_equivalents 0.0535
_diffrn_reflns_av_unetI/netI 0.0908
_diffrn_reflns_Laue_measured_fraction_full 0.981
_diffrn_reflns_Laue_measured_fraction_max 0.985
_diffrn_reflns_limit_h_max 10
_diffrn_reflns_limit_h_min -11
_diffrn_reflns_limit_k_max 14
_diffrn_reflns_limit_k_min -16
_diffrn_reflns_limit_l_max 14
_diffrn_reflns_limit_l_min -18
_diffrn_reflns_number 12471
_diffrn_reflns_point_group_measured_fraction_full 0.981
_diffrn_reflns_point_group_measured_fraction_max 0.985
_diffrn_reflns_theta_full 25.242
_diffrn_reflns_theta_max 29.992
_diffrn_reflns_theta_min 3.154
_exptl_absorpt_coefficient_mu 0.244
_exptl_crystal_colour colorless
_exptl_crystal_density_diffrn 1.394
_exptl_crystal_description triclinic
_exptl_crystal_F_000 520
_exptl_crystal_recrystallization_method 'Re-crystallisation from solvent: hexane'
_exptl_crystal_size_max 0.200
_exptl_crystal_size_mid 0.100
_exptl_crystal_size_min 0.050
_refine_diff_density_max 0.261
_refine_diff_density_min -0.275
_refine_diff_density_rms 0.046
_refine_ls_extinction_method none
_refine_ls_goodness_of_fit_ref 0.879
_refine_ls_hydrogen_treatment mixed
_refine_ls_matrix_type full
_refine_ls_number_parameters 309
_refine_ls_number_reflns 6841
_refine_ls_number_restraints 0
_refine_ls_restrained_S_all 0.879
_refine_ls_R_factor_all 0.1456
_refine_ls_R_factor_gt 0.0581
_refine_ls_shift/su_max 0.001
_refine_ls_shift/su_mean 0.000
_refine_ls_structure_factor_coef Fsqd
_refine_ls_weighting_details 'w=1/[\s^2^(Fo^2^)+(0.0475P)^2^] where P=(Fo^2^+2Fc^2^)/3'
_refine_ls_weighting_scheme calc
_refine_ls_wR_factor_gt 0.1181
_refine_ls_wR_factor_ref 0.1483
_reflns_Friedel_coverage 0.000
_reflns_number_gt 3067
_reflns_number_total 6841
_reflns_threshold_expression 'I > 2\s(I)'
_cod_data_source_file c8ob02257g2.cif
_cod_data_source_block tolm315a
_cod_depositor_comments 'Adding full bibliography for 7156467.cif.'
_cod_database_code 7156467
_shelx_shelxl_version_number 2014/7
_shelx_space_group_comment
;
The symmetry employed for this shelxl refinement is uniquely defined
by the following loop, which should always be used as a source of
symmetry information in preference to the above space-group names.
They are only intended as comments.
;
_shelx_estimated_absorpt_t_min 0.953
_shelx_estimated_absorpt_t_max 0.988

loop_
_space_group_symop_operation_xyz
'x, y, z'
'-x, -y, -z'

loop_
_atom_site_label
_atom_site_type_symbol
_atom_site_fract_x
_atom_site_fract_y
_atom_site_fract_z
_atom_site_U_iso_or_equiv
_atom_site_adp_type
_atom_site_occupancy
_atom_site_site_symmetry_order
_atom_site_calc_flag
_atom_site_refinement_flags_posn
_atom_site_refinement_flags_adp
_atom_site_refinement_flags_occupancy
_atom_site_disorder_assembly
_atom_site_disorder_group
P1A P 0.76138(9) 0.14285(6) 0.24851(5) 0.0576(2) Uani 1 1 d . . . . .
O1A O 0.5395(2) 0.36200(16) 0.25443(14) 0.0684(5) Uani 1 1 d . . . . .
O2A O 0.2894(3) 0.50003(19) 0.49349(16) 0.0855(6) Uani 1 1 d . . . . .
O3A O 0.4140(3) 0.31007(19) 0.58665(17) 0.0841(6) Uani 1 1 d . . . . .
H3OA H 0.355(4) 0.346(3) 0.641(3) 0.121(12) Uiso 1 1 d . . . . .
O4A O 0.8851(2) 0.04945(18) 0.32167(15) 0.0763(6) Uani 1 1 d . . . . .
O5A O 0.6475(2) 0.09236(17) 0.19054(16) 0.0738(6) Uani 1 1 d . . . . .
O6A O 0.8298(2) 0.22915(17) 0.16013(14) 0.0679(5) Uani 1 1 d . . . . .
N1A N 0.4393(3) 0.4275(2) 0.32065(19) 0.0708(6) Uani 1 1 d . . . . .
C1A C 0.4701(3) 0.3541(2) 0.4126(2) 0.0529(6) Uani 1 1 d . . . . .
C2A C 0.5883(3) 0.2404(2) 0.4119(2) 0.0560(6) Uani 1 1 d . . . . .
H2A H 0.6294 0.1736 0.4679 0.067 Uiso 1 1 calc R U . . .
C3A C 0.6282(3) 0.2501(2) 0.3123(2) 0.0540(6) Uani 1 1 d . . . . .
C4A C 0.3791(3) 0.3973(3) 0.5012(2) 0.0592(7) Uani 1 1 d . . . . .
C5A C 0.5712(5) -0.0041(3) 0.2446(3) 0.1024(12) Uani 1 1 d . . . . .
H5AA H 0.6536 -0.0684 0.2921 0.123 Uiso 1 1 calc R U . . .
H5AB H 0.4775 0.0305 0.2841 0.123 Uiso 1 1 calc R U . . .
C6A C 0.5132(7) -0.0551(4) 0.1691(5) 0.166(2) Uani 1 1 d . . . . .
H6AA H 0.4603 -0.1174 0.2033 0.249 Uiso 1 1 calc R U . . .
H6AB H 0.6072 -0.0914 0.1318 0.249 Uiso 1 1 calc R U . . .
H6AC H 0.4333 0.0093 0.1218 0.249 Uiso 1 1 calc R U . . .
C7A C 0.8902(7) 0.2020(6) 0.0623(5) 0.0906(17) Uani 0.67 1 d . . P A 1
H7AA H 0.8882 0.2785 0.0121 0.109 Uiso 0.67 1 calc R U P A 1
H7AB H 0.8163 0.1628 0.0360 0.109 Uiso 0.67 1 calc R U P A 1
C8A C 1.0661(7) 0.1182(7) 0.0761(6) 0.124(2) Uani 0.67 1 d . . P A 1
H8AA H 1.1120 0.1140 0.0094 0.186 Uiso 0.67 1 calc R U P A 1
H8AB H 1.0643 0.0370 0.1142 0.186 Uiso 0.67 1 calc R U P A 1
H8AC H 1.1346 0.1500 0.1134 0.186 Uiso 0.67 1 calc R U P A 1
C7C C 0.9814(16) 0.1730(12) 0.1016(10) 0.0906(17) Uani 0.33 1 d . . P A 2
H7CA H 1.0365 0.2365 0.0711 0.109 Uiso 0.33 1 calc R U P A 2
H7CB H 1.0613 0.1086 0.1506 0.109 Uiso 0.33 1 calc R U P A 2
C8C C 0.9442(17) 0.1271(15) 0.0304(11) 0.124(2) Uani 0.33 1 d . . P A 2
H8CA H 1.0404 0.1074 -0.0111 0.186 Uiso 0.33 1 calc R U P A 2
H8CB H 0.8524 0.1860 -0.0122 0.186 Uiso 0.33 1 calc R U P A 2
H8CC H 0.9117 0.0532 0.0610 0.186 Uiso 0.33 1 calc R U P A 2
P1B P 0.11079(9) 0.41177(6) 0.80080(5) 0.0588(2) Uani 1 1 d . . . . .
O1B O -0.1262(2) 0.62899(17) 0.78980(14) 0.0668(5) Uani 1 1 d . . . . .
O2B O -0.2682(3) 0.9560(2) 0.56385(19) 0.1003(8) Uani 1 1 d . . . . .
O3B O -0.0517(3) 0.8586(2) 0.48252(18) 0.0779(6) Uani 1 1 d . . . . .
H3OB H -0.087(4) 0.921(3) 0.436(3) 0.106(13) Uiso 1 1 d . . . . .
O4B O 0.2652(2) 0.37310(18) 0.74748(15) 0.0804(6) Uani 1 1 d . . . . .
O5B O 0.1312(2) 0.40617(17) 0.91723(13) 0.0649(5) Uani 1 1 d . . . . .
O6B O -0.0166(3) 0.33446(17) 0.80774(16) 0.0749(6) Uani 1 1 d . . . . .
N1B N -0.1966(3) 0.7468(2) 0.7277(2) 0.0684(6) Uani 1 1 d . . . . .
C1B C -0.1100(3) 0.7522(2) 0.6435(2) 0.0565(6) Uani 1 1 d . . . . .
C2B C 0.0165(3) 0.6411(2) 0.6463(2) 0.0539(6) Uani 1 1 d . . . . .
H2B H 0.0931 0.6230 0.5956 0.065 Uiso 1 1 calc R U . . .
C3B C 0.0015(3) 0.5679(2) 0.7383(2) 0.0538(6) Uani 1 1 d . . . . .
C4B C -0.1548(4) 0.8677(2) 0.5591(2) 0.0635(7) Uani 1 1 d . . . . .
C5B C 0.2643(4) 0.4486(3) 0.9550(3) 0.0793(9) Uani 1 1 d . . . . .
H5BA H 0.2983 0.5067 0.8988 0.095 Uiso 1 1 calc R U . . .
H5BB H 0.2211 0.4910 1.0090 0.095 Uiso 1 1 calc R U . . .
C6B C 0.4084(5) 0.3459(4) 0.9953(3) 0.1205(15) Uani 1 1 d . . . . .
H6BA H 0.4863 0.3737 1.0292 0.181 Uiso 1 1 calc R U . . .
H6BB H 0.4627 0.3126 0.9395 0.181 Uiso 1 1 calc R U . . .
H6BC H 0.3723 0.2830 1.0441 0.181 Uiso 1 1 calc R U . . .
C7B C -0.0671(5) 0.3090(3) 0.7132(3) 0.1009(12) Uani 1 1 d . . . . .
H7BA H 0.0303 0.2607 0.6845 0.121 Uiso 1 1 calc R U . . .
H7BB H -0.1129 0.3861 0.6625 0.121 Uiso 1 1 calc R U . . .
C8B C -0.1940(5) 0.2407(4) 0.7361(4) 0.1307(16) Uani 1 1 d . . . . .
H8BA H -0.2264 0.2235 0.6738 0.196 Uiso 1 1 calc R U . . .
H8BB H -0.2910 0.2894 0.7634 0.196 Uiso 1 1 calc R U . . .
H8BC H -0.1480 0.1643 0.7862 0.196 Uiso 1 1 calc R U . . .

loop_
_atom_site_aniso_label
_atom_site_aniso_U_11
_atom_site_aniso_U_22
_atom_site_aniso_U_33
_atom_site_aniso_U_23
_atom_site_aniso_U_13
_atom_site_aniso_U_12
P1A 0.0673(4) 0.0491(4) 0.0492(4) -0.0052(3) 0.0113(4) -0.0111(3)
O1A 0.0846(13) 0.0554(11) 0.0501(11) -0.0037(9) 0.0078(10) -0.0028(10)
O2A 0.0931(14) 0.0688(13) 0.0663(13) -0.0110(11) 0.0100(12) 0.0188(12)
O3A 0.1027(16) 0.0649(13) 0.0591(13) -0.0041(11) 0.0170(12) 0.0079(12)
O4A 0.0827(12) 0.0632(12) 0.0599(12) 0.0033(10) 0.0113(11) 0.0014(11)
O5A 0.0929(13) 0.0649(12) 0.0701(13) -0.0182(11) 0.0131(11) -0.0315(11)
O6A 0.0810(12) 0.0600(11) 0.0584(11) -0.0077(9) 0.0242(10) -0.0203(10)
N1A 0.0826(16) 0.0591(14) 0.0573(14) -0.0108(12) 0.0045(13) -0.0002(13)
C1A 0.0547(14) 0.0524(15) 0.0470(14) -0.0075(12) -0.0010(12) -0.0106(12)
C2A 0.0569(14) 0.0504(15) 0.0520(15) -0.0057(12) 0.0030(13) -0.0060(12)
C3A 0.0568(15) 0.0491(14) 0.0504(15) -0.0050(12) 0.0024(13) -0.0112(12)
C4A 0.0561(15) 0.0598(17) 0.0565(17) -0.0102(14) -0.0003(13) -0.0100(14)
C5A 0.106(3) 0.084(2) 0.126(3) -0.025(2) 0.037(3) -0.044(2)
C6A 0.181(5) 0.102(3) 0.228(6) -0.011(4) -0.062(5) -0.077(3)
C7A 0.084(4) 0.080(3) 0.078(4) 0.000(3) 0.029(3) 0.008(3)
C8A 0.089(4) 0.142(5) 0.128(6) -0.052(5) 0.039(4) 0.004(5)
C7C 0.084(4) 0.080(3) 0.078(4) 0.000(3) 0.029(3) 0.008(3)
C8C 0.089(4) 0.142(5) 0.128(6) -0.052(5) 0.039(4) 0.004(5)
P1B 0.0669(4) 0.0527(4) 0.0451(4) 0.0001(3) 0.0031(3) -0.0075(3)
O1B 0.0697(11) 0.0588(11) 0.0590(11) -0.0029(10) 0.0153(10) -0.0075(10)
O2B 0.0855(14) 0.0663(13) 0.1074(19) 0.0154(13) 0.0232(14) 0.0142(12)
O3B 0.0937(15) 0.0596(13) 0.0587(13) 0.0053(11) 0.0095(12) -0.0030(12)
O4B 0.0834(13) 0.0780(14) 0.0534(12) -0.0039(10) 0.0101(11) 0.0100(11)
O5B 0.0683(11) 0.0752(13) 0.0458(10) -0.0036(9) 0.0013(9) -0.0202(10)
O6B 0.0920(13) 0.0608(12) 0.0676(13) 0.0006(10) -0.0146(11) -0.0258(11)
N1B 0.0659(14) 0.0540(14) 0.0704(16) -0.0012(12) 0.0106(13) -0.0047(12)
C1B 0.0537(14) 0.0517(15) 0.0591(17) -0.0052(13) 0.0028(13) -0.0134(13)
C2B 0.0552(14) 0.0511(14) 0.0474(14) -0.0043(12) 0.0055(12) -0.0083(12)
C3B 0.0532(14) 0.0518(15) 0.0518(15) -0.0084(13) 0.0032(12) -0.0105(12)
C4B 0.0618(16) 0.0469(15) 0.0706(19) -0.0008(14) 0.0004(15) -0.0079(14)
C5B 0.094(2) 0.075(2) 0.067(2) -0.0099(17) 0.0001(18) -0.0255(19)
C6B 0.096(3) 0.127(3) 0.127(4) -0.029(3) -0.037(3) -0.007(3)
C7B 0.117(3) 0.096(3) 0.087(3) -0.011(2) -0.029(2) -0.031(2)
C8B 0.133(3) 0.116(3) 0.158(4) -0.029(3) -0.026(3) -0.059(3)

loop_
_atom_type_symbol
_atom_type_description
_atom_type_scat_dispersion_real
_atom_type_scat_dispersion_imag
_atom_type_scat_source
C C 0.0033 0.0016 'International Tables Vol C Tables 4.2.6.8 and 6.1.1.4'
H H 0.0000 0.0000 'International Tables Vol C Tables 4.2.6.8 and 6.1.1.4'
N N 0.0061 0.0033 'International Tables Vol C Tables 4.2.6.8 and 6.1.1.4'
O O 0.0106 0.0060 'International Tables Vol C Tables 4.2.6.8 and 6.1.1.4'
P P 0.1023 0.0942 'International Tables Vol C Tables 4.2.6.8 and 6.1.1.4'

loop_
_geom_angle_atom_site_label_1
_geom_angle_atom_site_label_2
_geom_angle_atom_site_label_3
_geom_angle
O4A P1A O5A 115.16(11)
O4A P1A O6A 116.94(11)
O5A P1A O6A 103.36(11)
O4A P1A C3A 110.42(12)
O5A P1A C3A 107.75(11)
O6A P1A C3A 102.03(11)
C3A O1A N1A 108.26(19)
C5A O5A P1A 121.5(2)
C7A O6A P1A 125.9(3)
C7C O6A P1A 119.1(5)
C1A N1A O1A 105.5(2)
N1A C1A C2A 112.2(2)
N1A C1A C4A 118.5(2)
C2A C1A C4A 129.3(2)
C3A C2A C1A 104.4(2)
C2A C3A O1A 109.6(2)
C2A C3A P1A 131.5(2)
O1A C3A P1A 118.74(18)
O2A C4A O3A 125.7(3)
O2A C4A C1A 123.2(3)
O3A C4A C1A 111.1(2)
C6A C5A O5A 108.4(4)
O6A C7A C8A 110.5(5)
C8C C7C O6A 113.9(12)
O4B P1B O6B 117.01(12)
O4B P1B O5B 116.24(11)
O6B P1B O5B 99.20(11)
O4B P1B C3B 109.24(12)
O6B P1B C3B 106.89(11)
O5B P1B C3B 107.35(11)
C3B O1B N1B 108.52(19)
C5B O5B P1B 120.91(18)
C7B O6B P1B 118.6(2)
C1B N1B O1B 105.2(2)
N1B C1B C2B 112.2(2)
N1B C1B C4B 119.0(2)
C2B C1B C4B 128.8(3)
C3B C2B C1B 104.3(2)
C2B C3B O1B 109.7(2)
C2B C3B P1B 132.8(2)
O1B C3B P1B 117.48(19)
O2B C4B O3B 126.0(3)
O2B C4B C1B 123.2(3)
O3B C4B C1B 110.8(2)
C6B C5B O5B 110.9(3)
O6B C7B C8B 109.7(3)

loop_
_geom_bond_atom_site_label_1
_geom_bond_atom_site_label_2
_geom_bond_distance
P1A O4A 1.455(2)
P1A O5A 1.5436(19)
P1A O6A 1.552(2)
P1A C3A 1.779(2)
O1A C3A 1.359(3)
O1A N1A 1.401(3)
O2A C4A 1.199(3)
O3A C4A 1.307(3)
O5A C5A 1.462(4)
O6A C7A 1.452(6)
O6A C7C 1.525(12)
N1A C1A 1.300(3)
C1A C2A 1.410(3)
C1A C4A 1.491(3)
C2A C3A 1.342(3)
C5A C6A 1.433(5)
C7A C8A 1.498(7)
C7C C8C 1.274(18)
P1B O4B 1.4522(19)
P1B O6B 1.544(2)
P1B O5B 1.5481(18)
P1B C3B 1.791(3)
O1B C3B 1.363(3)
O1B N1B 1.393(3)
O2B C4B 1.194(3)
O3B C4B 1.312(3)
O5B C5B 1.466(3)
O6B C7B 1.456(4)
N1B C1B 1.308(3)
C1B C2B 1.411(3)
C1B C4B 1.492(4)
C2B C3B 1.337(3)
C5B C6B 1.441(4)
C7B C8B 1.460(5)

loop_
_geom_hbond_atom_site_label_D
_geom_hbond_atom_site_label_H
_geom_hbond_atom_site_label_A
_geom_hbond_distance_DH
_geom_hbond_distance_HA
_geom_hbond_distance_DA
_geom_hbond_angle_DHA
_geom_hbond_site_symmetry_A
O3A H3OA O4B 0.98(4) 1.63(4) 2.590(3) 167(3) .
O3B H3OB O4A 0.82(4) 1.83(4) 2.631(3) 166(4) 1_465

loop_
_geom_torsion_atom_site_label_1
_geom_torsion_atom_site_label_2
_geom_torsion_atom_site_label_3
_geom_torsion_atom_site_label_4
_geom_torsion
O4A P1A O5A C5A 44.5(2)
O6A P1A O5A C5A 173.3(2)
C3A P1A O5A C5A -79.2(2)
O4A P1A O6A C7A 84.6(3)
O5A P1A O6A C7A -43.0(3)
C3A P1A O6A C7A -154.8(3)
O4A P1A O6A C7C 45.0(6)
O5A P1A O6A C7C -82.6(6)
C3A P1A O6A C7C 165.6(6)
C3A O1A N1A C1A -0.5(3)
O1A N1A C1A C2A 0.1(3)
O1A N1A C1A C4A -179.0(2)
N1A C1A C2A C3A 0.3(3)
C4A C1A C2A C3A 179.4(2)
C1A C2A C3A O1A -0.6(3)
C1A C2A C3A P1A -176.83(19)
N1A O1A C3A C2A 0.7(3)
N1A O1A C3A P1A 177.49(16)
O4A P1A C3A C2A -23.1(3)
O5A P1A C3A C2A 103.4(3)
O6A P1A C3A C2A -148.1(3)
O4A P1A C3A O1A 160.95(18)
O5A P1A C3A O1A -72.5(2)
O6A P1A C3A O1A 35.9(2)
N1A C1A C4A O2A -6.3(4)
C2A C1A C4A O2A 174.7(2)
N1A C1A C4A O3A 175.2(2)
C2A C1A C4A O3A -3.7(4)
P1A O5A C5A C6A -164.4(3)
P1A O6A C7A C8A -79.2(6)
P1A O6A C7C C8C 81.7(13)
O4B P1B O5B C5B 42.8(2)
O6B P1B O5B C5B 169.11(18)
C3B P1B O5B C5B -79.9(2)
O4B P1B O6B C7B -50.9(3)
O5B P1B O6B C7B -176.7(2)
C3B P1B O6B C7B 71.9(2)
C3B O1B N1B C1B -0.3(3)
O1B N1B C1B C2B 0.3(3)
O1B N1B C1B C4B 179.5(2)
N1B C1B C2B C3B -0.2(3)
C4B C1B C2B C3B -179.4(2)
C1B C2B C3B O1B 0.0(3)
C1B C2B C3B P1B 178.67(19)
N1B O1B C3B C2B 0.1(3)
N1B O1B C3B P1B -178.71(15)
O4B P1B C3B C2B 15.3(3)
O6B P1B C3B C2B -112.2(3)
O5B P1B C3B C2B 142.1(2)
O4B P1B C3B O1B -166.19(17)
O6B P1B C3B O1B 66.3(2)
O5B P1B C3B O1B -39.3(2)
N1B C1B C4B O2B -1.1(4)
C2B C1B C4B O2B 178.0(3)
N1B C1B C4B O3B 177.7(2)
C2B C1B C4B O3B -3.2(4)
P1B O5B C5B C6B -97.7(3)
P1B O6B C7B C8B -177.0(2)
